data_2311610
loop_
_publ_author_name
'Pourayoubi, Mehrdad'
'Karimi Ahmadabad, Fatemeh'
'Eshtiagh-Hosseini, Hossein'
'Ku\<cer\'akov\'a, Monika'
'Eigner, V\'aclav'
'Du\<sek, Michal'

_publ_section_title
;
 New rac-XP(O)(OC6H5)(NHC6H4-p-CH3) [X = N(CH3)(cyclo-C6H11) and NH(C3H5)]
 and rac-(C6H5CH2NH)P(O)(OC6H5)(NH-cyclo-C6H11) mixed-amide phosphinates.
;
_journal_coeditor_code LG3117
_journal_issue 'Pt 10'
_journal_name_full 'Acta crystallographica. Section C, Crystal structure communications'
_journal_page_first 1181
_journal_page_last 1185
_journal_paper_doi 10.1107/S010827011302341X
_journal_volume 69
_journal_year 2013
_chemical_formula_iupac 'C19 H25 N2 O2 P1'
_chemical_formula_moiety 'C19 H25 N2 O2 P1'
_chemical_formula_sum 'C19 H25 N2 O2 P'
_chemical_formula_weight 344.4
_chemical_name_systematic
;
<i>rac</i>-Phenyl (benzylamido)(cyclohexylamido)phosphinate
;
_space_group_IT_number 14
_space_group_name_Hall '-P 2yn'
_space_group_name_H-M_alt 'P 1 21/n 1'
_symmetry_cell_setting monoclinic
_symmetry_space_group_name_Hall '-P 2yn'
_symmetry_space_group_name_H-M 'P 1 21/n 1'
_cell_angle_alpha 90
_cell_angle_beta 108.707(3)
_cell_angle_gamma 90
_cell_formula_units_Z 4
_cell_length_a 13.3675(5)
_cell_length_b 8.0189(2)
_cell_length_c 17.4416(6)
_cell_measurement_reflns_used 8367
_cell_measurement_temperature 119.8(5)
_cell_measurement_theta_max 67.07
_cell_measurement_theta_min 3.49
_cell_volume 1770.84(11)
_computing_cell_refinement 'CrysAlis PRO (Agilent, 2013)'
_computing_data_collection 'CrysAlis PRO (Agilent, 2013)'
_computing_data_reduction 'CrysAlis PRO (Agilent, 2013)'
_computing_molecular_graphics 'DIAMOND (Brandenburg & Putz, 2005)'
_computing_publication_material 'JANA2006 (Pet\<r\'i\<cek <i>et al.</i>, 2006)'
_computing_structure_refinement 'JANA2006 (Pet\<r\'i\<cek <i>et al.</i>, 2006)'
_computing_structure_solution 'SUPERFLIP (Palatinus & Chapuis, 2007)'
_diffrn_ambient_temperature 119.8
_diffrn_detector_area_resol_mean 10.3784
_diffrn_measured_fraction_theta_full 1
_diffrn_measured_fraction_theta_max 1
_diffrn_measurement_device 'four-cycle diffractometer'
_diffrn_measurement_device_type 'Agilent Xcalibur Gemini Ultra diffractometer with Atlas detector'
_diffrn_measurement_method \w
_diffrn_radiation_monochromator mirror
_diffrn_radiation_source 'Enhance Ultra (Cu) X-ray Source'
_diffrn_radiation_type 'Cu K\a'
_diffrn_radiation_wavelength 1.5418
_diffrn_reflns_av_R_equivalents 0.0244
_diffrn_reflns_av_sigmaI/netI 0.0164
_diffrn_reflns_limit_h_max 15
_diffrn_reflns_limit_h_min -15
_diffrn_reflns_limit_k_max 9
_diffrn_reflns_limit_k_min -9
_diffrn_reflns_limit_l_max 20
_diffrn_reflns_limit_l_min -20
_diffrn_reflns_number 12735
_diffrn_reflns_theta_full 67.07
_diffrn_reflns_theta_max 67.07
_diffrn_reflns_theta_min 3.65
_exptl_absorpt_coefficient_mu 1.482
_exptl_absorpt_correction_T_max 0.917
_exptl_absorpt_correction_T_min 0.88
_exptl_absorpt_correction_type analytical
_exptl_absorpt_process_details
;
[CrysAlis PRO (Agilent, 2013); analytical numerical absorption
correction based on crystal shape]
;
_exptl_crystal_colour colourless
_exptl_crystal_density_diffrn 1.2914
_exptl_crystal_description prism
_exptl_crystal_F_000 736
_exptl_crystal_size_max 0.165
_exptl_crystal_size_mid 0.118
_exptl_crystal_size_min 0.096
_refine_diff_density_max 0.16
_refine_diff_density_min -0.23
_refine_ls_extinction_method none
_refine_ls_goodness_of_fit_ref 1.53
_refine_ls_hydrogen_treatment mixed
_refine_ls_number_constraints 94
_refine_ls_number_parameters 223
_refine_ls_number_reflns 3146
_refine_ls_number_restraints 0
_refine_ls_R_factor_all 0.0334
_refine_ls_R_factor_gt 0.0288
_refine_ls_shift/su_max 0.0024
_refine_ls_shift/su_mean 0.0003
_refine_ls_structure_factor_coef Fsqd
_refine_ls_weighting_details 'w = 1/(\s^2^(I)+0.0016I^2^)'
_refine_ls_weighting_scheme sigma
_refine_ls_wR_factor_gt 0.0830
_refine_ls_wR_factor_ref 0.0866
_reflns_number_gt 2774
_reflns_number_total 3146
_reflns_threshold_expression I>3\s(I)
_cod_data_source_file lg3117sup1.cif
_cod_data_source_block III
_cod_original_sg_symbol_Hall '-P 2yabc'
_cod_original_sg_symbol_H-M 'P 21/n'
_cod_original_formula_sum 'C19 H25 N2 O2 P1'
_cod_database_code 2311610

loop_
_symmetry_equiv_pos_site_id
_symmetry_equiv_pos_as_xyz
1 x,y,z
2 -x+1/2,y+1/2,-z+1/2
3 -x,-y,-z
4 x+1/2,-y+1/2,z+1/2

loop_
_atom_site_type_symbol
_atom_site_label
_atom_site_fract_x
_atom_site_fract_y
_atom_site_fract_z
_atom_site_U_iso_or_equiv
_atom_site_adp_type
_atom_site_calc_flag
_atom_site_occupancy
P P1 0.71355(2) 0.11093(4) 0.189090(18) 0.01674(12) Uani d 1
N N1 0.66090(8) 0.28539(13) 0.14825(6) 0.0194(3) Uani d 1
C C2 0.58563(10) 0.29715(16) 0.06605(7) 0.0218(4) Uani d 1
C C3 0.47414(10) 0.34243(16) 0.06186(7) 0.0202(4) Uani d 1
C C4 0.38903(11) 0.27421(16) 0.00134(8) 0.0255(4) Uani d 1
C C5 0.28614(11) 0.31666(17) -0.00480(9) 0.0309(5) Uani d 1
C C6 0.26684(11) 0.42688(17) 0.05023(9) 0.0291(5) Uani d 1
C C7 0.35120(11) 0.49612(16) 0.11023(8) 0.0250(4) Uani d 1
C C8 0.45453(10) 0.45565(16) 0.11581(8) 0.0220(4) Uani d 1
O O9 0.75651(7) 0.01290(10) 0.12532(5) 0.0209(3) Uani d 1
C C10 0.84955(10) 0.05993(16) 0.11136(8) 0.0197(4) Uani d 1
C C11 0.84434(11) 0.16886(17) 0.04868(8) 0.0255(4) Uani d 1
C C12 0.93691(12) 0.20763(18) 0.03224(9) 0.0313(5) Uani d 1
C C13 1.03197(12) 0.13873(18) 0.07779(9) 0.0321(5) Uani d 1
C C14 1.03541(11) 0.03000(18) 0.14028(9) 0.0312(5) Uani d 1
C C15 0.94397(11) -0.01049(17) 0.15729(8) 0.0252(4) Uani d 1
O O16 0.79798(7) 0.13961(11) 0.26706(5) 0.0220(3) Uani d 1
N N17 0.61720(8) -0.01643(13) 0.18485(7) 0.0204(4) Uani d 1
C C18 0.52451(10) 0.03001(15) 0.20812(8) 0.0201(4) Uani d 1
C C19 0.42742(10) -0.05824(18) 0.15236(8) 0.0252(4) Uani d 1
C C20 0.32791(11) -0.01393(19) 0.17285(9) 0.0319(5) Uani d 1
C C21 0.34172(11) -0.0506(2) 0.26121(9) 0.0341(5) Uani d 1
C C22 0.43866(12) 0.03763(19) 0.31688(9) 0.0320(5) Uani d 1
C C23 0.53794(11) -0.00843(17) 0.29628(9) 0.0266(5) Uani d 1
H H1C2 0.584902 0.193837 0.038069 0.0261 Uiso d 1
H H2C2 0.611017 0.376324 0.035348 0.0261 Uiso d 1
H H1C4 0.401669 0.196911 -0.036564 0.0306 Uiso d 1
H H1C5 0.228154 0.269723 -0.047199 0.0371 Uiso d 1
H H1C6 0.195679 0.454834 0.04672 0.0349 Uiso d 1
H H1C7 0.338278 0.572705 0.148303 0.0301 Uiso d 1
H H1C8 0.51245 0.505976 0.156993 0.0263 Uiso d 1
H H1C11 0.778131 0.216807 0.017123 0.0306 Uiso d 1
H H1C12 0.93459 0.282867 -0.01111 0.0376 Uiso d 1
H H1C13 1.095558 0.166089 0.066206 0.0386 Uiso d 1
H H1C14 1.101613 -0.017658 0.172033 0.0375 Uiso d 1
H H1C15 0.946258 -0.086406 0.200379 0.0303 Uiso d 1
H H1C18 0.516071 0.148726 0.202415 0.0241 Uiso d 1
H H1C19 0.418091 -0.028201 0.097216 0.0302 Uiso d 1
H H2C19 0.438263 -0.176671 0.156645 0.0302 Uiso d 1
H H1C20 0.269303 -0.076851 0.138885 0.0382 Uiso d 1
H H2C20 0.312149 0.102214 0.162088 0.0382 Uiso d 1
H H1C21 0.280087 -0.014415 0.273467 0.0409 Uiso d 1
H H2C21 0.348851 -0.168686 0.270407 0.0409 Uiso d 1
H H1C22 0.447909 0.007838 0.372041 0.0384 Uiso d 1
H H2C22 0.428115 0.156088 0.312102 0.0384 Uiso d 1
H H1C23 0.55251 -0.125067 0.306332 0.0319 Uiso d 1
H H2C23 0.597085 0.052864 0.330611 0.0319 Uiso d 1
H H1N1 0.6846(13) 0.376(2) 0.1713(10) 0.0233 Uiso d 1
H H1N17 0.6347(13) -0.121(2) 0.1925(9) 0.0244 Uiso d 1

loop_
_atom_site_aniso_label
_atom_site_aniso_U_11
_atom_site_aniso_U_22
_atom_site_aniso_U_33
_atom_site_aniso_U_12
_atom_site_aniso_U_13
_atom_site_aniso_U_23
_atom_site_aniso_type_symbol
P1 0.01671(18) 0.01421(18) 0.01837(19) 0.00020(11) 0.00431(13) 0.00039(11) P
N1 0.0202(5) 0.0145(5) 0.0205(5) -0.0008(4) 0.0024(4) -0.0003(4) N
C2 0.0231(6) 0.0223(6) 0.0187(6) 0.0038(5) 0.0051(5) 0.0026(5) C
C3 0.0224(6) 0.0166(6) 0.0201(6) 0.0019(5) 0.0049(5) 0.0046(5) C
C4 0.0279(7) 0.0195(6) 0.0252(7) 0.0017(5) 0.0031(5) -0.0027(5) C
C5 0.0239(7) 0.0240(7) 0.0375(8) -0.0019(6) -0.0002(6) -0.0020(6) C
C6 0.0215(7) 0.0220(7) 0.0440(9) 0.0011(5) 0.0106(6) 0.0048(6) C
C7 0.0295(7) 0.0187(6) 0.0304(7) 0.0010(5) 0.0145(6) 0.0019(5) C
C8 0.0246(7) 0.0183(6) 0.0218(6) -0.0009(5) 0.0059(5) 0.0016(5) C
O9 0.0195(5) 0.0186(4) 0.0260(5) -0.0017(3) 0.0092(4) -0.0033(3) O
C10 0.0200(6) 0.0175(6) 0.0228(6) -0.0015(5) 0.0085(5) -0.0049(5) C
C11 0.0285(7) 0.0237(7) 0.0255(7) 0.0031(6) 0.0102(5) 0.0014(5) C
C12 0.0398(8) 0.0275(7) 0.0330(8) -0.0022(6) 0.0206(6) 0.0009(6) C
C13 0.0295(7) 0.0297(7) 0.0438(9) -0.0057(6) 0.0210(6) -0.0085(6) C
C14 0.0212(7) 0.0314(8) 0.0402(8) 0.0021(6) 0.0086(6) -0.0056(6) C
C15 0.0252(7) 0.0233(7) 0.0266(7) 0.0010(5) 0.0075(5) -0.0005(5) C
O16 0.0223(5) 0.0193(4) 0.0219(5) 0.0007(3) 0.0036(4) 0.0004(3) O
N17 0.0204(5) 0.0141(5) 0.0280(6) 0.0011(4) 0.0098(4) 0.0010(4) N
C18 0.0205(6) 0.0154(6) 0.0256(7) 0.0007(5) 0.0092(5) 0.0000(5) C
C19 0.0224(7) 0.0272(7) 0.0264(7) -0.0019(5) 0.0083(5) -0.0006(5) C
C20 0.0202(7) 0.0391(8) 0.0360(8) 0.0011(6) 0.0086(6) 0.0019(6) C
C21 0.0273(7) 0.0384(8) 0.0429(9) 0.0026(6) 0.0199(6) 0.0049(7) C
C22 0.0387(8) 0.0324(8) 0.0297(8) 0.0037(6) 0.0177(6) 0.0005(6) C
C23 0.0270(7) 0.0272(7) 0.0257(7) -0.0010(5) 0.0087(5) -0.0002(5) C

loop_
_atom_type_symbol
_atom_type_scat_dispersion_real
_atom_type_scat_dispersion_imag
_atom_type_scat_source
C 0.0181 0.0091 'International Tables Vol C tables 4.2.6.8 and 6.1.1.1'
H 0.0000 0.0000 'International Tables Vol C tables 4.2.6.8 and 6.1.1.1'
N 0.0311 0.0180 'International Tables Vol C tables 4.2.6.8 and 6.1.1.1'
O 0.0492 0.0322 'International Tables Vol C tables 4.2.6.8 and 6.1.1.1'
P 0.2955 0.4335 'International Tables Vol C tables 4.2.6.8 and 6.1.1.1'

loop_
_geom_angle_atom_site_label_1
_geom_angle_atom_site_label_2
_geom_angle_atom_site_label_3
_geom_angle
N1 P1 O9 108.53(5)
N1 P1 O16 111.38(5)
N1 P1 N17 107.19(5)
O9 P1 O16 112.00(5)
O9 P1 N17 96.58(5)
O16 P1 N17 119.90(6)
P1 N1 C2 123.30(9)
P1 N1 H1N1 119.3(10)
C2 N1 H1N1 116.6(11)
N1 C2 C3 114.78(11)
N1 C2 H1C2 109.47
N1 C2 H2C2 109.47
C3 C2 H1C2 109.47
C3 C2 H2C2 109.47
H1C2 C2 H2C2 103.58
C2 C3 C4 119.69(12)
C2 C3 C8 121.34(10)
C4 C3 C8 118.93(12)
C3 C4 C5 120.74(13)
C3 C4 H1C4 119.63
C5 C4 H1C4 119.63
C4 C5 C6 120.14(12)
C4 C5 H1C5 119.93
C6 C5 H1C5 119.93
C5 C6 C7 119.39(14)
C5 C6 H1C6 120.3
C7 C6 H1C6 120.3
C6 C7 C8 120.58(14)
C6 C7 H1C7 119.71
C8 C7 H1C7 119.71
C3 C8 C7 120.19(11)
C3 C8 H1C8 119.9
C7 C8 H1C8 119.91
O9 C10 C11 119.16(11)
O9 C10 C15 119.28(12)
C11 C10 C15 121.45(14)
C10 C11 C12 118.75(12)
C10 C11 H1C11 120.62
C12 C11 H1C11 120.63
C11 C12 C13 120.49(14)
C11 C12 H1C12 119.76
C13 C12 H1C12 119.76
C12 C13 C14 119.82(16)
C12 C13 H1C13 120.09
C14 C13 H1C13 120.09
C13 C14 C15 120.47(13)
C13 C14 H1C14 119.76
C15 C14 H1C14 119.76
C10 C15 C14 119.02(13)
C10 C15 H1C15 120.49
C14 C15 H1C15 120.49
P1 N17 C18 123.61(9)
P1 N17 H1N17 115.4(11)
C18 N17 H1N17 114.3(13)
N17 C18 C19 109.08(11)
N17 C18 C23 113.02(10)
N17 C18 H1C18 107.7
C19 C18 C23 110.57(12)
C19 C18 H1C18 110.29
C23 C18 H1C18 106.12
C18 C19 C20 111.74(12)
C18 C19 H1C19 109.47
C18 C19 H2C19 109.47
C20 C19 H1C19 109.47
C20 C19 H2C19 109.47
H1C19 C19 H2C19 107.1
C19 C20 C21 111.15(11)
C19 C20 H1C20 109.47
C19 C20 H2C20 109.47
C21 C20 H1C20 109.47
C21 C20 H2C20 109.47
H1C20 C20 H2C20 107.74
C20 C21 C22 111.00(14)
C20 C21 H1C21 109.47
C20 C21 H2C21 109.47
C22 C21 H1C21 109.47
C22 C21 H2C21 109.47
H1C21 C21 H2C21 107.9
C21 C22 C23 111.33(13)
C21 C22 H1C22 109.47
C21 C22 H2C22 109.47
C23 C22 H1C22 109.47
C23 C22 H2C22 109.47
H1C22 C22 H2C22 107.54
C18 C23 C22 111.04(11)
C18 C23 H1C23 109.47
C18 C23 H2C23 109.47
C22 C23 H1C23 109.47
C22 C23 H2C23 109.47
H1C23 C23 H2C23 107.85

loop_
_geom_bond_atom_site_label_1
_geom_bond_atom_site_label_2
_geom_bond_distance
P1 N1 1.6243(11)
P1 O9 1.6108(9)
P1 O16 1.4804(8)
P1 N17 1.6267(12)
N1 C2 1.4667(14)
N1 H1N1 0.839(17)
C2 C3 1.5128(19)
C2 H1C2 0.96
C2 H2C2 0.96
C3 C4 1.3919(16)
C3 C8 1.3917(19)
C4 C5 1.387(2)
C4 H1C4 0.96
C5 C6 1.388(2)
C5 H1C5 0.96
C6 C7 1.3849(18)
C6 H1C6 0.96
C7 C8 1.392(2)
C7 H1C7 0.96
C8 H1C8 0.96
O9 C10 1.3937(17)
C10 C11 1.3835(19)
C10 C15 1.3803(17)
C11 C12 1.392(2)
C11 H1C11 0.96
C12 C13 1.380(2)
C12 H1C12 0.96
C13 C14 1.385(2)
C13 H1C13 0.96
C14 C15 1.386(2)
C14 H1C14 0.96
C15 H1C15 0.96
N17 C18 1.4702(19)
N17 H1N17 0.871(17)
C18 C19 1.5236(16)
C18 C23 1.521(2)
C18 H1C18 0.96
C19 C20 1.526(2)
C19 H1C19 0.96
C19 H2C19 0.96
C20 C21 1.521(2)
C20 H1C20 0.96
C20 H2C20 0.96
C21 C22 1.5218(19)
C21 H1C21 0.96
C21 H2C21 0.96
C22 C23 1.527(2)
C22 H1C22 0.96
C22 H2C22 0.96
C23 H1C23 0.96
C23 H2C23 0.96

loop_
_geom_hbond_atom_site_label_D
_geom_hbond_atom_site_label_H
_geom_hbond_atom_site_label_A
_geom_hbond_site_symmetry_A
_geom_hbond_distance_DH
_geom_hbond_distance_HA
_geom_hbond_distance_DA
_geom_hbond_angle_DHA
_geom_hbond_publ_flag
N1 H1N1 O16 2_655 0.839(17) 2.351(17) 3.1673(14) 164.2(16) yes
N17 H1N17 O16 2_645 0.871(17) 2.140(17) 2.9977(14) 168.2(13) yes
